data_4304342
loop_
_publ_author_name
'Andrey Y. Khalimon'
'Jason P. Holland'
'Radoslaw M. Kowalczyk'
'Eric J. L. McInnes'
'Jennifer C. Green'
'Philip Mountford'
'Georgii I. Nikonov'

_publ_section_title
;
Synthesis and Molecular and Electronic Structure of an Unusual Paramagnetic
Borohydride Complex Mo(NAr)2(PMe3)2(\h2-BH4)
;
_journal_name_full 'Inorganic Chemistry'
_journal_page_first 999
_journal_page_last 1006
_journal_paper_doi 10.1021/ic701826v
_journal_volume 47
_journal_year 2008
_chemical_formula_moiety 'C30 H56 B1 Mo1 N2 P2'
_chemical_formula_sum 'C30 H56 B Mo N2 P2'
_chemical_formula_weight 613.49
_chemical_name_systematic
;
Mo(NAr)2(PMe3)2BH4
;
_space_group_IT_number 2
_symmetry_cell_setting triclinic
_symmetry_space_group_name_Hall '-P 1'
_symmetry_space_group_name_H-M 'P -1'
_atom_sites_solution_hydrogens mixed
_atom_sites_solution_primary direct
_audit_creation_date 06-10-17
_audit_creation_method CRYSTALS_ver_12.80
_cell_angle_alpha 102.8021(14)
_cell_angle_beta 93.3190(14)
_cell_angle_gamma 107.7986(11)
_cell_formula_units_Z 2
_cell_length_a 11.2581(3)
_cell_length_b 12.8096(4)
_cell_length_c 13.0998(4)
_cell_measurement_reflns_used 7023
_cell_measurement_temperature 150
_cell_measurement_theta_max 27
_cell_measurement_theta_min 5
_cell_volume 1737.88(9)
_computing_cell_refinement 'DENZO/SCALEPACK (Otwinowski & Minor, 1997)'
_computing_data_collection 'Nonius (1997-2001). COLLECT.'
_computing_data_reduction 'DENZO/SCALEPACK (Otwinowski & Minor, 1997)'
_computing_molecular_graphics 'CAMERON (Watkin et al., 1996)'
_computing_publication_material 'CRYSTALS (Betteridge et al., 2003)'
_computing_structure_refinement 'CRYSTALS (Betteridge et al., 2003)'
_computing_structure_solution 'SIR92 (Altomare et al., 1994)'
_diffrn_ambient_temperature 150
_diffrn_measured_fraction_theta_full 0.992
_diffrn_measured_fraction_theta_max 0.988
_diffrn_measurement_device_type 'Nonius Kappa CCD'
_diffrn_measurement_method \w
_diffrn_radiation_monochromator graphite
_diffrn_radiation_type 'Mo K\a'
_diffrn_radiation_wavelength 0.71073
_diffrn_reflns_av_R_equivalents 0.019
_diffrn_reflns_limit_h_max 14
_diffrn_reflns_limit_h_min -14
_diffrn_reflns_limit_k_max 16
_diffrn_reflns_limit_k_min -16
_diffrn_reflns_limit_l_max 17
_diffrn_reflns_limit_l_min -16
_diffrn_reflns_number 13397
_diffrn_reflns_theta_full 26.417
_diffrn_reflns_theta_max 27.518
_diffrn_reflns_theta_min 5.111
_diffrn_standards_number 0
_exptl_absorpt_coefficient_mu 0.489
_exptl_absorpt_correction_T_max 0.91
_exptl_absorpt_correction_T_min 0.89
_exptl_absorpt_correction_type multi-scan
_exptl_absorpt_process_details 'DENZO/SCALEPACK (Otwinowski & Minor, 1997)'
_exptl_crystal_colour 'dark green'
_exptl_crystal_density_diffrn 1.172
_exptl_crystal_description block
_exptl_crystal_F_000 654
_exptl_crystal_size_max 0.30
_exptl_crystal_size_mid 0.25
_exptl_crystal_size_min 0.20
_refine_diff_density_max 1.01
_refine_diff_density_min -0.92
_refine_ls_extinction_method None
_refine_ls_goodness_of_fit_ref 0.9254
_refine_ls_hydrogen_treatment mixed
_refine_ls_matrix_type full
_refine_ls_number_parameters 338
_refine_ls_number_reflns 7894
_refine_ls_number_restraints 8
_refine_ls_R_factor_all 0.0632
_refine_ls_R_factor_gt 0.0452
_refine_ls_shift/su_max 0.009
_refine_ls_structure_factor_coef Fsqd
_refine_ls_weighting_details
;
 w=1/[\s^2^(F^2^) + 0.04 + 2.61P] 
where P=(max(Fo^2^,0) + 2Fc^2^)/3 
;
_refine_ls_weighting_scheme calc
_refine_ls_wR_factor_all 0.1077
_refine_ls_wR_factor_gt 0.1011
_refine_ls_wR_factor_ref 0.1077
_reflns_limit_h_max 14
_reflns_limit_h_min -14
_reflns_limit_k_max 16
_reflns_limit_k_min -16
_reflns_limit_l_max 17
_reflns_limit_l_min 0
_reflns_number_gt 6221
_reflns_number_total 7894
_reflns_threshold_expression I>2.00u(I)
_oxford_refine_ls_scale 0.3545(3)
_oxford_structure_analysis_title GIN16
_cod_data_source_file ic701826v-file003.cif
_cod_data_source_block compound1
_cod_depositor_comments
;
The following automatic conversions were performed:
'_symmetry_cell_setting' value 'Triclinic' changed to 'triclinic'
according to '/home/saulius/struct/CIF-dictionaries/cif_core.dic'
dictionary named 'cif_core.dic' version 2.4.1 from 2010-06-29.

Automatic conversion script
Id: cif_fix_enum 1527 2010-12-29 10:47:43Z saulius 
;
_cod_original_sg_symbol_H-M 'P -1 '
_cod_original_formula_sum 'C30 H56 B1 Mo1 N2 P2'
_cod_database_code 4304342

loop_
_symmetry_equiv_pos_as_xyz
x,y,z
-x,-y,-z

loop_
_atom_site_label
_atom_site_type_symbol
_atom_site_fract_x
_atom_site_fract_y
_atom_site_fract_z
_atom_site_U_iso_or_equiv
_atom_site_occupancy
_atom_site_adp_type
_atom_site_refinement_flags_posn
_atom_site_refinement_flags_adp
_atom_site_refinement_flags_occupancy
_atom_site_disorder_assembly
_atom_site_disorder_group
_atom_site_attached_hydrogens
Mo1 Mo 0.15392(2) 0.35013(2) 0.24211(2) 0.0273 1.0000 Uani D . . . . .
N1 N 0.1046(2) 0.2026(2) 0.24834(19) 0.0288 1.0000 Uani . . . . . .
N2 N 0.3085(2) 0.43678(19) 0.22620(18) 0.0266 1.0000 Uani . . . . . .
P1 P 0.22037(8) 0.39878(7) 0.43808(6) 0.0376 1.0000 Uani . . . . . .
P2 P 0.06130(8) 0.29634(7) 0.04952(6) 0.0328 1.0000 Uani . . . . . .
B1 B 0.0026(3) 0.4524(3) 0.2825(3) 0.0305 1.0000 Uani D . . . . .
C1 C 0.0787(3) 0.1003(2) 0.2738(2) 0.0297 1.0000 Uani . . . . . .
C2 C -0.0429(3) 0.0482(3) 0.3016(2) 0.0374 1.0000 Uani . . . . . .
C3 C -0.0646(4) -0.0518(3) 0.3338(3) 0.0492 1.0000 Uani . . . . . .
C4 C 0.0258(4) -0.1027(3) 0.3373(3) 0.0571 1.0000 Uani . . . . . .
C5 C 0.1426(4) -0.0544(3) 0.3091(3) 0.0498 1.0000 Uani . . . . . .
C6 C 0.1717(3) 0.0463(3) 0.2778(2) 0.0351 1.0000 Uani . . . . . .
C7 C -0.1468(3) 0.0985(3) 0.2924(3) 0.0447 1.0000 Uani . . . . . .
C8 C -0.2238(4) 0.0977(5) 0.3847(3) 0.0769 1.0000 Uani . . . . . .
C9 C -0.2358(4) 0.0367(4) 0.1894(3) 0.0614 1.0000 Uani . . . . . .
C10 C 0.2993(3) 0.0948(3) 0.2436(3) 0.0389 1.0000 Uani . . . . . .
C11 C 0.4079(4) 0.0798(4) 0.3071(4) 0.0719 1.0000 Uani . . . . . .
C12 C 0.2938(4) 0.0427(3) 0.1253(3) 0.0584 1.0000 Uani . . . . . .
C13 C 0.4299(3) 0.5076(2) 0.2282(2) 0.0279 1.0000 Uani . . . . . .
C14 C 0.4592(3) 0.6274(2) 0.2664(2) 0.0315 1.0000 Uani . . . . . .
C15 C 0.5815(3) 0.6974(3) 0.2698(3) 0.0399 1.0000 Uani . . . . . .
C16 C 0.6761(3) 0.6541(3) 0.2375(3) 0.0421 1.0000 Uani . . . . . .
C17 C 0.6481(3) 0.5385(3) 0.2005(3) 0.0380 1.0000 Uani . . . . . .
C18 C 0.5267(3) 0.4638(2) 0.1931(2) 0.0298 1.0000 Uani . . . . . .
C19 C 0.3561(3) 0.6764(3) 0.2984(2) 0.0375 1.0000 Uani . . . . . .
C20 C 0.2898(4) 0.6953(3) 0.2019(3) 0.0522 1.0000 Uani . . . . . .
C21 C 0.4016(4) 0.7852(3) 0.3875(3) 0.0500 1.0000 Uani . . . . . .
C22 C 0.4967(3) 0.3391(3) 0.1411(3) 0.0366 1.0000 Uani . . . . . .
C23 C 0.4628(6) 0.3184(4) 0.0224(4) 0.0895 1.0000 Uani . . . . . .
C24 C 0.6002(4) 0.2934(4) 0.1652(5) 0.0934 1.0000 Uani . . . . . .
C25 C 0.3572(4) 0.3588(4) 0.4674(3) 0.0640 1.0000 Uani . . . . . .
C26 C 0.1048(4) 0.3222(3) 0.5091(3) 0.0533 1.0000 Uani . . . . . .
C27 C 0.2636(4) 0.5437(3) 0.5160(3) 0.0547 1.0000 Uani . . . . . .
C28 C 0.0810(4) 0.1695(3) -0.0316(3) 0.0606 1.0000 Uani . . . . . .
C29 C 0.1200(4) 0.4033(3) -0.0220(3) 0.0523 1.0000 Uani . . . . . .
C30 C -0.1084(3) 0.2662(3) 0.0258(3) 0.0522 1.0000 Uani . . . . . .
H1 H -0.014(2) 0.365(4) 0.269(3) 0.080(7) 1.0000 Uiso D . . . . .
H2 H 0.072(4) 0.470(3) 0.260(3) 0.080(7) 1.0000 Uiso D . . . . .
H3 H -0.062(3) 0.457(3) 0.225(3) 0.080(7) 1.0000 Uiso D . . . . .
H4 H 0.007(3) 0.496(3) 0.372(3) 0.080(7) 1.0000 Uiso D . . . . .
H31 H -0.1485 -0.0874 0.3550 0.0561 1.0000 Uiso R . . . . .
H41 H 0.0073 -0.1748 0.3603 0.0696 1.0000 Uiso R . . . . .
H51 H 0.2075 -0.0928 0.3111 0.0612 1.0000 Uiso R . . . . .
H71 H -0.1071 0.1792 0.2902 0.0518 1.0000 Uiso R . . . . .
H81 H -0.2905 0.1321 0.3733 0.0876 1.0000 Uiso R . . . . .
H82 H -0.1671 0.1426 0.4519 0.0876 1.0000 Uiso R . . . . .
H83 H -0.2640 0.0179 0.3891 0.0876 1.0000 Uiso R . . . . .
H91 H -0.3039 0.0712 0.1847 0.0779 1.0000 Uiso R . . . . .
H92 H -0.2741 -0.0452 0.1880 0.0779 1.0000 Uiso R . . . . .
H93 H -0.1877 0.0437 0.1281 0.0779 1.0000 Uiso R . . . . .
H101 H 0.3145 0.1707 0.2507 0.0405 1.0000 Uiso . . . . . .
H111 H 0.4884 0.1138 0.2802 0.0866 1.0000 Uiso R . . . . .
H112 H 0.4134 0.1185 0.3833 0.0866 1.0000 Uiso R . . . . .
H113 H 0.3929 -0.0028 0.2996 0.0866 1.0000 Uiso R . . . . .
H121 H 0.3777 0.0746 0.1025 0.0645 1.0000 Uiso R . . . . .
H122 H 0.2716 -0.0413 0.1123 0.0645 1.0000 Uiso R . . . . .
H123 H 0.2284 0.0609 0.0842 0.0645 1.0000 Uiso R . . . . .
H151 H 0.6022 0.7812 0.2962 0.0457 1.0000 Uiso R . . . . .
H161 H 0.7637 0.7062 0.2410 0.0494 1.0000 Uiso R . . . . .
H171 H 0.7168 0.5076 0.1785 0.0465 1.0000 Uiso R . . . . .
H191 H 0.2922 0.6186 0.3245 0.0453 1.0000 Uiso R . . . . .
H201 H 0.2222 0.7276 0.2240 0.0661 1.0000 Uiso R . . . . .
H202 H 0.3524 0.7493 0.1708 0.0661 1.0000 Uiso R . . . . .
H203 H 0.2516 0.6214 0.1479 0.0661 1.0000 Uiso R . . . . .
H211 H 0.3291 0.8126 0.4043 0.0591 1.0000 Uiso R . . . . .
H212 H 0.4676 0.8446 0.3648 0.0591 1.0000 Uiso R . . . . .
H213 H 0.4379 0.7696 0.4518 0.0591 1.0000 Uiso R . . . . .
H221 H 0.4204 0.2967 0.1686 0.0444 1.0000 Uiso R . . . . .
H231 H 0.4429 0.2361 -0.0122 0.0965 1.0000 Uiso R . . . . .
H232 H 0.5355 0.3638 -0.0069 0.0965 1.0000 Uiso R . . . . .
H233 H 0.3877 0.3419 0.0083 0.0965 1.0000 Uiso R . . . . .
H241 H 0.5743 0.2110 0.1286 0.1065 1.0000 Uiso R . . . . .
H242 H 0.6785 0.3353 0.1398 0.1065 1.0000 Uiso R . . . . .
H243 H 0.6166 0.3034 0.2432 0.1065 1.0000 Uiso R . . . . .
H251 H 0.3425 0.2788 0.4275 0.0806 1.0000 Uiso R . . . . .
H252 H 0.3721 0.3654 0.5449 0.0806 1.0000 Uiso R . . . . .
H253 H 0.4325 0.4102 0.4459 0.0806 1.0000 Uiso R . . . . .
H261 H 0.0742 0.2398 0.4720 0.0625 1.0000 Uiso R . . . . .
H262 H 0.1442 0.3327 0.5826 0.0625 1.0000 Uiso R . . . . .
H263 H 0.0323 0.3519 0.5117 0.0625 1.0000 Uiso R . . . . .
H271 H 0.3281 0.5940 0.4832 0.0617 1.0000 Uiso R . . . . .
H272 H 0.2993 0.5489 0.5894 0.0617 1.0000 Uiso R . . . . .
H273 H 0.1873 0.5681 0.5185 0.0617 1.0000 Uiso R . . . . .
H281 H 0.0505 0.1055 0.0027 0.0726 1.0000 Uiso R . . . . .
H282 H 0.1721 0.1836 -0.0391 0.0726 1.0000 Uiso R . . . . .
H283 H 0.0312 0.1495 -0.1030 0.0726 1.0000 Uiso R . . . . .
H291 H 0.2140 0.4269 -0.0145 0.0642 1.0000 Uiso R . . . . .
H292 H 0.0937 0.4706 0.0074 0.0642 1.0000 Uiso R . . . . .
H293 H 0.0847 0.3716 -0.0984 0.0642 1.0000 Uiso R . . . . .
H301 H -0.1517 0.2071 0.0622 0.0613 1.0000 Uiso R . . . . .
H302 H -0.1288 0.3370 0.0540 0.0613 1.0000 Uiso R . . . . .
H303 H -0.1377 0.2381 -0.0519 0.0613 1.0000 Uiso R . . . . .

loop_
_atom_site_aniso_label
_atom_site_aniso_U_11
_atom_site_aniso_U_22
_atom_site_aniso_U_33
_atom_site_aniso_U_23
_atom_site_aniso_U_13
_atom_site_aniso_U_12
Mo1 0.03011(14) 0.02678(13) 0.02722(14) 0.00968(10) 0.00450(9) 0.01018(10)
N1 0.0271(12) 0.0311(12) 0.0309(13) 0.0114(11) 0.0049(10) 0.0106(10)
N2 0.0319(13) 0.0270(12) 0.0245(12) 0.0089(10) 0.0035(9) 0.0130(10)
P1 0.0463(5) 0.0407(5) 0.0264(4) 0.0118(4) 0.0044(3) 0.0130(4)
P2 0.0398(5) 0.0321(4) 0.0275(4) 0.0089(3) 0.0046(3) 0.0124(3)
B1 0.0260(17) 0.0342(18) 0.0371(19) 0.0086(15) 0.0075(14) 0.0176(14)
C1 0.0325(15) 0.0263(14) 0.0263(14) 0.0079(12) 0.0004(11) 0.0036(12)
C2 0.0406(18) 0.0334(16) 0.0331(16) 0.0079(14) 0.0075(13) 0.0047(14)
C3 0.053(2) 0.0405(18) 0.047(2) 0.0174(16) 0.0157(16) -0.0011(16)
C4 0.074(3) 0.042(2) 0.059(2) 0.0315(19) 0.008(2) 0.0094(19)
C5 0.059(2) 0.0388(18) 0.055(2) 0.0230(17) -0.0017(17) 0.0155(17)
C6 0.0386(17) 0.0290(15) 0.0362(17) 0.0121(13) -0.0038(13) 0.0079(13)
C7 0.0353(18) 0.0398(18) 0.054(2) 0.0099(16) 0.0175(15) 0.0053(14)
C8 0.045(2) 0.124(4) 0.050(2) 0.003(3) 0.0159(19) 0.022(3)
C9 0.071(3) 0.074(3) 0.049(2) 0.016(2) 0.005(2) 0.038(2)
C10 0.0335(17) 0.0272(15) 0.054(2) 0.0078(14) -0.0014(14) 0.0107(13)
C11 0.045(2) 0.065(3) 0.106(4) 0.028(3) -0.018(2) 0.019(2)
C12 0.048(2) 0.050(2) 0.063(3) 0.0011(19) 0.0136(19) 0.0040(18)
C13 0.0345(15) 0.0291(14) 0.0232(13) 0.0126(12) 0.0026(11) 0.0106(12)
C14 0.0409(17) 0.0266(14) 0.0267(15) 0.0087(12) -0.0019(12) 0.0105(12)
C15 0.053(2) 0.0267(15) 0.0350(17) 0.0109(13) -0.0028(14) 0.0046(14)
C16 0.0399(18) 0.0390(17) 0.0445(19) 0.0182(15) 0.0054(15) 0.0034(14)
C17 0.0361(17) 0.0417(17) 0.0384(17) 0.0178(15) 0.0107(13) 0.0095(14)
C18 0.0348(16) 0.0307(15) 0.0262(14) 0.0112(12) 0.0079(12) 0.0106(12)
C19 0.053(2) 0.0279(15) 0.0320(16) 0.0054(13) -0.0018(14) 0.0173(14)
C20 0.070(3) 0.051(2) 0.044(2) 0.0108(17) -0.0036(18) 0.0348(19)
C21 0.072(3) 0.0354(18) 0.0405(19) 0.0019(15) 0.0007(17) 0.0210(17)
C22 0.0346(17) 0.0341(16) 0.0422(18) 0.0085(14) 0.0138(14) 0.0122(13)
C23 0.141(5) 0.054(3) 0.046(3) -0.002(2) 0.014(3) 0.003(3)
C24 0.046(2) 0.041(2) 0.178(6) -0.005(3) -0.012(3) 0.0215(19)
C25 0.071(3) 0.091(3) 0.039(2) 0.021(2) -0.0034(18) 0.039(2)
C26 0.076(3) 0.046(2) 0.0339(18) 0.0143(16) 0.0171(17) 0.0097(19)
C27 0.072(3) 0.046(2) 0.0361(19) 0.0108(17) -0.0016(17) 0.0065(19)
C28 0.085(3) 0.050(2) 0.046(2) -0.0020(18) 0.004(2) 0.032(2)
C29 0.062(2) 0.059(2) 0.039(2) 0.0250(18) 0.0109(17) 0.0148(19)
C30 0.044(2) 0.059(2) 0.051(2) 0.0152(19) -0.0069(16) 0.0136(17)

loop_
_atom_type_symbol
_atom_type_scat_dispersion_real
_atom_type_scat_dispersion_imag
_atom_type_scat_Cromer_Mann_a1
_atom_type_scat_Cromer_Mann_b1
_atom_type_scat_Cromer_Mann_a2
_atom_type_scat_Cromer_Mann_b2
_atom_type_scat_Cromer_Mann_a3
_atom_type_scat_Cromer_Mann_b3
_atom_type_scat_Cromer_Mann_a4
_atom_type_scat_Cromer_Mann_b4
_atom_type_scat_Cromer_Mann_c
_atom_type_scat_source
C 0.0033 0.0016 2.3100 20.8439 1.0200 10.2075 1.5886 0.5687 0.8650 51.6512 0.2156 'International Tables Vol C 4.2.6.8 and 6.1.1.4'
H 0.0000 0.0000 0.4930 10.5109 0.3229 26.1257 0.1402 3.1424 0.0408 57.7998 0.0030 'International Tables Vol C 4.2.6.8 and 6.1.1.4'
B 0.0013 0.0007 2.0545 23.2185 1.3326 1.0210 1.0979 60.3498 0.7068 0.1403 -0.1932 'International Tables Vol C 4.2.6.8 and 6.1.1.4'
Mo -1.6832 0.6857 3.7025 0.2772 17.2356 1.0958 12.8876 11.0040 3.7429 61.6584 4.3875 'International Tables Vol C 4.2.6.8 and 6.1.1.4'
N 0.0061 0.0033 12.2126 0.0057 3.1322 9.8933 2.0125 28.9975 1.1663 0.5826 -11.5290 'International Tables Vol C 4.2.6.8 and 6.1.1.4'
P 0.1023 0.0942 6.4345 1.9067 4.1791 27.1570 1.7800 0.5260 1.4908 68.1645 1.1149 'International Tables Vol C 4.2.6.8 and 6.1.1.4'

loop_
_geom_angle_atom_site_label_1
_geom_angle_site_symmetry_1
_geom_angle_atom_site_label_2
_geom_angle_site_symmetry_2
_geom_angle_atom_site_label_3
_geom_angle_site_symmetry_3
_geom_angle
_geom_angle_publ_flag
N1 . Mo1 . N2 . 127.59(10) yes
N1 . Mo1 . P1 . 86.28(8) yes
N2 . Mo1 . P1 . 89.74(7) yes
N1 . Mo1 . P2 . 92.05(8) yes
N2 . Mo1 . P2 . 96.31(7) yes
P1 . Mo1 . P2 . 173.42(3) yes
N1 . Mo1 . B1 . 116.87(11) yes
N2 . Mo1 . B1 . 115.03(11) yes
P1 . Mo1 . B1 . 86.88(9) yes
P2 . Mo1 . B1 . 88.21(9) yes
N1 . Mo1 . H1 . 92.8(12) no
N2 . Mo1 . H1 . 139.4(12) no
P1 . Mo1 . H1 . 89.5(12) no
P2 . Mo1 . H1 . 84.2(12) no
B1 . Mo1 . H1 . 24.5(12) no
N1 . Mo1 . H2 . 134.8(12) no
N2 . Mo1 . H2 . 97.5(12) no
P1 . Mo1 . H2 . 90.9(13) no
P2 . Mo1 . H2 . 85.7(13) no
B1 . Mo1 . H2 . 18.0(12) no
H1 . Mo1 . H2 . 42.0(15) no
Mo1 . N1 . C1 . 168.5(2) yes
Mo1 . N2 . C13 . 172.5(2) yes
Mo1 . P1 . C25 . 111.02(14) yes
Mo1 . P1 . C26 . 114.06(13) yes
C25 . P1 . C26 . 103.3(2) yes
Mo1 . P1 . C27 . 120.52(12) yes
C25 . P1 . C27 . 103.2(2) yes
C26 . P1 . C27 . 102.87(18) yes
Mo1 . P2 . C28 . 115.70(14) yes
Mo1 . P2 . C29 . 115.44(13) yes
C28 . P2 . C29 . 104.3(2) yes
Mo1 . P2 . C30 . 115.07(13) yes
C28 . P2 . C30 . 102.3(2) yes
C29 . P2 . C30 . 102.22(18) yes
Mo1 . B1 . H1 . 52.6(8) no
Mo1 . B1 . H2 . 48.1(14) no
H1 . B1 . H2 . 99.0(17) no
Mo1 . B1 . H3 . 123.4(18) no
H1 . B1 . H3 . 103(3) no
H2 . B1 . H3 . 106(3) no
Mo1 . B1 . H4 . 115.8(15) no
H1 . B1 . H4 . 112(3) no
H2 . B1 . H4 . 114(4) no
H3 . B1 . H4 . 121(2) no
N1 . C1 . C2 . 119.6(3) yes
N1 . C1 . C6 . 121.6(3) yes
C2 . C1 . C6 . 118.7(3) yes
C1 . C2 . C3 . 118.7(3) yes
C1 . C2 . C7 . 120.7(3) yes
C3 . C2 . C7 . 120.6(3) yes
C2 . C3 . C4 . 121.8(3) yes
C2 . C3 . H31 . 119.1 no
C4 . C3 . H31 . 119.1 no
C3 . C4 . C5 . 120.0(3) yes
C3 . C4 . H41 . 120.0 no
C5 . C4 . H41 . 120.0 no
C4 . C5 . C6 . 121.4(3) yes
C4 . C5 . H51 . 119.3 no
C6 . C5 . H51 . 119.3 no
C1 . C6 . C5 . 119.3(3) yes
C1 . C6 . C10 . 120.6(3) yes
C5 . C6 . C10 . 120.1(3) yes
C2 . C7 . C8 . 113.8(3) yes
C2 . C7 . C9 . 110.6(3) yes
C8 . C7 . C9 . 108.9(3) yes
C2 . C7 . H71 . 107.8 no
C8 . C7 . H71 . 107.8 no
C9 . C7 . H71 . 107.8 no
C7 . C8 . H81 . 109.4 no
C7 . C8 . H82 . 109.5 no
H81 . C8 . H82 . 109.5 no
C7 . C8 . H83 . 109.5 no
H81 . C8 . H83 . 109.5 no
H82 . C8 . H83 . 109.5 no
C7 . C9 . H91 . 109.4 no
C7 . C9 . H92 . 109.5 no
H91 . C9 . H92 . 109.5 no
C7 . C9 . H93 . 109.5 no
H91 . C9 . H93 . 109.5 no
H92 . C9 . H93 . 109.5 no
C6 . C10 . C11 . 114.1(3) yes
C6 . C10 . C12 . 109.3(3) yes
C11 . C10 . C12 . 110.6(3) yes
C6 . C10 . H101 . 108.0 no
C11 . C10 . H101 . 108.5 no
C12 . C10 . H101 . 105.9 no
C10 . C11 . H111 . 109.5 no
C10 . C11 . H112 . 109.5 no
H111 . C11 . H112 . 109.5 no
C10 . C11 . H113 . 109.4 no
H111 . C11 . H113 . 109.5 no
H112 . C11 . H113 . 109.5 no
C10 . C12 . H121 . 109.5 no
C10 . C12 . H122 . 109.4 no
H121 . C12 . H122 . 109.5 no
C10 . C12 . H123 . 109.5 no
H121 . C12 . H123 . 109.5 no
H122 . C12 . H123 . 109.5 no
N2 . C13 . C14 . 119.4(3) yes
N2 . C13 . C18 . 121.5(3) yes
C14 . C13 . C18 . 119.1(3) yes
C13 . C14 . C15 . 118.9(3) yes
C13 . C14 . C19 . 120.0(3) yes
C15 . C14 . C19 . 121.0(3) yes
C14 . C15 . C16 . 121.7(3) yes
C14 . C15 . H151 . 119.1 no
C16 . C15 . H151 . 119.1 no
C15 . C16 . C17 . 119.4(3) yes
C15 . C16 . H161 . 120.3 no
C17 . C16 . H161 . 120.3 no
C16 . C17 . C18 . 121.7(3) yes
C16 . C17 . H171 . 119.2 no
C18 . C17 . H171 . 119.2 no
C13 . C18 . C17 . 119.1(3) yes
C13 . C18 . C22 . 120.7(3) yes
C17 . C18 . C22 . 120.1(3) yes
C14 . C19 . C20 . 110.3(3) yes
C14 . C19 . C21 . 113.9(3) yes
C20 . C19 . C21 . 110.6(3) yes
C14 . C19 . H191 . 107.2 no
C20 . C19 . H191 . 107.3 no
C21 . C19 . H191 . 107.3 no
C19 . C20 . H201 . 109.5 no
C19 . C20 . H202 . 109.5 no
H201 . C20 . H202 . 109.5 no
C19 . C20 . H203 . 109.5 no
H201 . C20 . H203 . 109.5 no
H202 . C20 . H203 . 109.5 no
C19 . C21 . H211 . 109.5 no
C19 . C21 . H212 . 109.5 no
H211 . C21 . H212 . 109.5 no
C19 . C21 . H213 . 109.5 no
H211 . C21 . H213 . 109.5 no
H212 . C21 . H213 . 109.5 no
C18 . C22 . C23 . 109.3(3) yes
C18 . C22 . C24 . 113.6(3) yes
C23 . C22 . C24 . 111.2(4) yes
C18 . C22 . H221 . 107.5 no
C23 . C22 . H221 . 107.5 no
C24 . C22 . H221 . 107.5 no
C22 . C23 . H231 . 109.5 no
C22 . C23 . H232 . 109.4 no
H231 . C23 . H232 . 109.5 no
C22 . C23 . H233 . 109.5 no
H231 . C23 . H233 . 109.5 no
H232 . C23 . H233 . 109.5 no
C22 . C24 . H241 . 109.5 no
C22 . C24 . H242 . 109.5 no
H241 . C24 . H242 . 109.5 no
C22 . C24 . H243 . 109.5 no
H241 . C24 . H243 . 109.5 no
H242 . C24 . H243 . 109.5 no
P1 . C25 . H251 . 109.5 no
P1 . C25 . H252 . 109.5 no
H251 . C25 . H252 . 109.5 no
P1 . C25 . H253 . 109.5 no
H251 . C25 . H253 . 109.5 no
H252 . C25 . H253 . 109.5 no
P1 . C26 . H261 . 109.5 no
P1 . C26 . H262 . 109.5 no
H261 . C26 . H262 . 109.5 no
P1 . C26 . H263 . 109.5 no
H261 . C26 . H263 . 109.5 no
H262 . C26 . H263 . 109.5 no
P1 . C27 . H271 . 109.5 no
P1 . C27 . H272 . 109.5 no
H271 . C27 . H272 . 109.5 no
P1 . C27 . H273 . 109.5 no
H271 . C27 . H273 . 109.5 no
H272 . C27 . H273 . 109.5 no
P2 . C28 . H281 . 109.5 no
P2 . C28 . H282 . 109.5 no
H281 . C28 . H282 . 109.5 no
P2 . C28 . H283 . 109.5 no
H281 . C28 . H283 . 109.5 no
H282 . C28 . H283 . 109.5 no
P2 . C29 . H291 . 109.5 no
P2 . C29 . H292 . 109.5 no
H291 . C29 . H292 . 109.5 no
P2 . C29 . H293 . 109.5 no
H291 . C29 . H293 . 109.5 no
H292 . C29 . H293 . 109.5 no
P2 . C30 . H301 . 109.5 no
P2 . C30 . H302 . 109.5 no
H301 . C30 . H302 . 109.5 no
P2 . C30 . H303 . 109.5 no
H301 . C30 . H303 . 109.5 no
H302 . C30 . H303 . 109.5 no
Mo1 . H1 . B1 . 103.0(18) no
Mo1 . H2 . B1 . 114(3) no

loop_
_geom_bond_atom_site_label_1
_geom_bond_site_symmetry_1
_geom_bond_atom_site_label_2
_geom_bond_site_symmetry_2
_geom_bond_distance
_geom_bond_publ_flag
Mo1 . N1 . 1.822(2) yes
Mo1 . N2 . 1.808(2) yes
Mo1 . P1 . 2.5144(8) yes
Mo1 . P2 . 2.5323(8) yes
Mo1 . B1 . 2.461(3) yes
Mo1 . H1 . 2.005(10) no
Mo1 . H2 . 2.004(10) no
N1 . C1 . 1.373(3) yes
N2 . C13 . 1.385(4) yes
P1 . C25 . 1.812(4) yes
P1 . C26 . 1.812(3) yes
P1 . C27 . 1.809(4) yes
P2 . C28 . 1.817(4) yes
P2 . C29 . 1.811(3) yes
P2 . C30 . 1.823(4) yes
B1 . H1 . 1.05(4) no
B1 . H2 . 0.83(4) no
B1 . H3 . 1.04(3) no
B1 . H4 . 1.17(3) no
C1 . C2 . 1.435(4) yes
C1 . C6 . 1.426(4) yes
C2 . C3 . 1.393(5) yes
C2 . C7 . 1.508(5) yes
C3 . C4 . 1.371(6) yes
C3 . H31 . 1.000 no
C4 . C5 . 1.381(5) yes
C4 . H41 . 1.000 no
C5 . C6 . 1.389(4) yes
C5 . H51 . 1.000 no
C6 . C10 . 1.517(5) yes
C7 . C8 . 1.528(5) yes
C7 . C9 . 1.528(5) yes
C7 . H71 . 1.000 no
C8 . H81 . 1.000 no
C8 . H82 . 1.000 no
C8 . H83 . 1.000 no
C9 . H91 . 1.000 no
C9 . H92 . 1.000 no
C9 . H93 . 1.000 no
C10 . C11 . 1.523(5) yes
C10 . C12 . 1.535(5) yes
C10 . H101 . 0.916 no
C11 . H111 . 1.000 no
C11 . H112 . 1.000 no
C11 . H113 . 1.000 no
C12 . H121 . 1.000 no
C12 . H122 . 1.000 no
C12 . H123 . 1.000 no
C13 . C14 . 1.430(4) yes
C13 . C18 . 1.426(4) yes
C14 . C15 . 1.387(4) yes
C14 . C19 . 1.517(4) yes
C15 . C16 . 1.389(5) yes
C15 . H151 . 1.000 no
C16 . C17 . 1.381(5) yes
C16 . H161 . 1.000 no
C17 . C18 . 1.391(4) yes
C17 . H171 . 1.000 no
C18 . C22 . 1.514(4) yes
C19 . C20 . 1.533(4) yes
C19 . C21 . 1.531(4) yes
C19 . H191 . 1.000 no
C20 . H201 . 1.000 no
C20 . H202 . 1.000 no
C20 . H203 . 1.000 no
C21 . H211 . 1.000 no
C21 . H212 . 1.000 no
C21 . H213 . 1.000 no
C22 . C23 . 1.523(6) yes
C22 . C24 . 1.503(5) yes
C22 . H221 . 1.000 no
C23 . H231 . 1.000 no
C23 . H232 . 1.000 no
C23 . H233 . 1.000 no
C24 . H241 . 1.000 no
C24 . H242 . 1.000 no
C24 . H243 . 1.000 no
C25 . H251 . 1.000 no
C25 . H252 . 1.000 no
C25 . H253 . 1.000 no
C26 . H261 . 1.000 no
C26 . H262 . 1.000 no
C26 . H263 . 1.000 no
C27 . H271 . 1.000 no
C27 . H272 . 1.000 no
C27 . H273 . 1.000 no
C28 . H281 . 1.000 no
C28 . H282 . 1.000 no
C28 . H283 . 1.000 no
C29 . H291 . 1.000 no
C29 . H292 . 1.000 no
C29 . H293 . 1.000 no
C30 . H301 . 1.000 no
C30 . H302 . 1.000 no
C30 . H303 . 1.000 no
